data_4025947
loop_
_publ_author_name
'Acharya, Amitabha'
'Ramanujam, Balaji'
'Chinta, Jugun Prakash'
'Rao, Chebrolu P.'

_publ_section_title
;
 1,3-Diamido-calix[4]arene Conjugates of Amino Acids: Recognition of --COOH
 Side Chain Present in Amino Acids, Peptides, and Proteins by Experimental
 and Computational Studies
;
_journal_coden_ASTM JOCEAH
_journal_issue 1
_journal_name_full 'The Journal of Organic Chemistry'
_journal_page_first 127
_journal_page_last 137
_journal_paper_doi 10.1021/jo101759f
_journal_volume 76
_journal_year 2011
_chemical_formula_sum 'C70 H91 N2 O13 S2'
_chemical_formula_weight 1232.57
_space_group_IT_number 4
_symmetry_cell_setting monoclinic
_symmetry_space_group_name_Hall 'P 2yb'
_symmetry_space_group_name_H-M 'P 1 21 1'
_atom_sites_solution_hydrogens geom
_atom_sites_solution_primary direct
_atom_sites_solution_secondary difmap
_audit_creation_method SHELXL-97
_cell_angle_alpha 90.00
_cell_angle_beta 107.3500(10)
_cell_angle_gamma 90.00
_cell_formula_units_Z 2
_cell_length_a 12.4869(6)
_cell_length_b 21.3283(11)
_cell_length_c 13.0729(7)
_cell_measurement_reflns_used 6551
_cell_measurement_temperature 213(2)
_cell_measurement_theta_max 23.70
_cell_measurement_theta_min 2.20
_cell_volume 3323.2(3)
_computing_cell_refinement 'Bruker SMART'
_computing_data_collection 'Bruker SMART'
_computing_data_reduction 'Bruker SAINT'
_computing_molecular_graphics 'Bruker SHELXTL'
_computing_publication_material 'Bruker SHELXTL'
_computing_structure_refinement 'SHELXL-97 (Sheldrick, 1997)'
_computing_structure_solution 'SHELXS-97 (Sheldrick, 1990)'
_diffrn_ambient_temperature 213(2)
_diffrn_measured_fraction_theta_full 0.999
_diffrn_measured_fraction_theta_max 0.999
_diffrn_measurement_device_type 'CCD area detector'
_diffrn_measurement_method 'phi and omega scans'
_diffrn_radiation_monochromator graphite
_diffrn_radiation_source 'fine-focus sealed tube'
_diffrn_radiation_type MoK\a
_diffrn_radiation_wavelength 0.71073
_diffrn_reflns_av_R_equivalents 0.0363
_diffrn_reflns_av_sigmaI/netI 0.0521
_diffrn_reflns_limit_h_max 14
_diffrn_reflns_limit_h_min -14
_diffrn_reflns_limit_k_max 25
_diffrn_reflns_limit_k_min -23
_diffrn_reflns_limit_l_max 15
_diffrn_reflns_limit_l_min -14
_diffrn_reflns_number 19443
_diffrn_reflns_theta_full 25.00
_diffrn_reflns_theta_max 25.00
_diffrn_reflns_theta_min 1.71
_diffrn_standards_decay_% none
_exptl_absorpt_coefficient_mu 0.144
_exptl_absorpt_correction_type none
_exptl_crystal_colour colorless
_exptl_crystal_density_diffrn 1.232
_exptl_crystal_density_meas ?
_exptl_crystal_description block
_exptl_crystal_F_000 1322
_exptl_crystal_size_max 0.50
_exptl_crystal_size_mid 0.30
_exptl_crystal_size_min 0.10
_refine_diff_density_max 0.514
_refine_diff_density_min -0.465
_refine_diff_density_rms 0.050
_refine_ls_abs_structure_details 'Flack H D (1983), Acta Cryst. A39, 876-881'
_refine_ls_abs_structure_Flack 0.13(8)
_refine_ls_extinction_method none
_refine_ls_goodness_of_fit_ref 0.977
_refine_ls_hydrogen_treatment mixed
_refine_ls_matrix_type full
_refine_ls_number_parameters 802
_refine_ls_number_reflns 10309
_refine_ls_number_restraints 3
_refine_ls_restrained_S_all 0.979
_refine_ls_R_factor_all 0.0598
_refine_ls_R_factor_gt 0.0499
_refine_ls_shift/su_max 2.886
_refine_ls_shift/su_mean 0.043
_refine_ls_structure_factor_coef Fsqd
_refine_ls_weighting_details 'calc w=1/[\s^2^(Fo^2^)+(0.0821P)^2^+0.0000P] where P=(Fo^2^+2Fc^2^)/3'
_refine_ls_weighting_scheme calc
_refine_ls_wR_factor_gt 0.1253
_refine_ls_wR_factor_ref 0.1299
_reflns_number_gt 8428
_reflns_number_total 10309
_reflns_threshold_expression >2sigma(I)
_cod_data_source_file jo101759f_si_004.cif
_cod_data_source_block cpr01
_cod_depositor_comments
;
The following automatic conversions were performed:

'_exptl_crystal_density_meas' value 'none' was changed to '?' - the
value is perceived as not measured.

Automatic conversion script
Id: cif_fix_values 3008 2015-01-20 13:52:24Z robertas 

 Updated bibliographic information.

 Antanas Vaitkus,
 2019-10-11
;
_cod_database_code 4025947

loop_
_symmetry_equiv_pos_as_xyz
'x, y, z'
'-x, y+1/2, -z'

loop_
_atom_site_label
_atom_site_type_symbol
_atom_site_fract_x
_atom_site_fract_y
_atom_site_fract_z
_atom_site_U_iso_or_equiv
_atom_site_adp_type
_atom_site_occupancy
_atom_site_symmetry_multiplicity
_atom_site_calc_flag
_atom_site_refinement_flags
_atom_site_disorder_assembly
_atom_site_disorder_group
S2 S 0.91471(12) 0.50727(6) 0.38306(11) 0.0790(4) Uani 1 1 d . . .
O1 O 1.12321(18) 0.78890(11) 0.22932(18) 0.0381(6) Uani 1 1 d . . .
H1A H 1.0605 0.8056 0.2155 0.057 Uiso 1 1 calc R . .
C10 C 1.1815(2) 0.81491(15) 0.1666(2) 0.0293(7) Uani 1 1 d . . .
C11 C 1.1547(2) 0.87253(15) 0.1157(2) 0.0287(7) Uani 1 1 d . . .
C12 C 1.2217(2) 0.89499(15) 0.0548(2) 0.0304(7) Uani 1 1 d . . .
H12A H 1.2042 0.9341 0.0207 0.036 Uiso 1 1 calc R . .
C13 C 1.3126(3) 0.86214(16) 0.0429(3) 0.0343(8) Uani 1 1 d . . .
C14 C 1.3366(2) 0.80498(15) 0.0963(3) 0.0336(8) Uani 1 1 d . . .
H14A H 1.3995 0.7823 0.0917 0.040 Uiso 1 1 calc R . .
C15 C 1.2727(2) 0.78021(15) 0.1554(2) 0.0286(7) Uani 1 1 d . . .
C16 C 1.3892(3) 0.88722(18) -0.0215(3) 0.0410(8) Uani 1 1 d . . .
C17 C 1.3450(3) 0.9474(2) -0.0803(4) 0.0612(12) Uani 1 1 d . . .
H17A H 1.3955 0.9614 -0.1195 0.092 Uiso 1 1 calc R . .
H17B H 1.3401 0.9793 -0.0291 0.092 Uiso 1 1 calc R . .
H17C H 1.2712 0.9400 -0.1301 0.092 Uiso 1 1 calc R . .
C18 C 1.5060(3) 0.89779(19) 0.0544(3) 0.0485(10) Uani 1 1 d . . .
H18A H 1.5545 0.9136 0.0145 0.073 Uiso 1 1 calc R . .
H18B H 1.5356 0.8585 0.0886 0.073 Uiso 1 1 calc R . .
H18C H 1.5025 0.9281 0.1087 0.073 Uiso 1 1 calc R . .
C19 C 1.3975(3) 0.8371(2) -0.1040(3) 0.0540(10) Uani 1 1 d . . .
H19A H 1.4454 0.8524 -0.1450 0.081 Uiso 1 1 calc R . .
H19B H 1.3232 0.8285 -0.1521 0.081 Uiso 1 1 calc R . .
H19C H 1.4291 0.7989 -0.0669 0.081 Uiso 1 1 calc R . .
N1 N 0.8537(2) 0.78068(13) 0.3671(2) 0.0360(6) Uani 1 1 d . . .
H1B H 0.8668 0.7601 0.3146 0.043 Uiso 1 1 calc R . .
O3 O 0.90771(17) 0.83414(10) 0.20387(16) 0.0303(5) Uani 1 1 d . . .
O7 O 0.9339(3) 0.65845(14) 0.5675(2) 0.0624(8) Uani 1 1 d . . .
H7 H 0.923(4) 0.693(3) 0.629(4) 0.088(15) Uiso 1 1 d . . .
O8 O 0.9437(2) 0.66364(13) 0.4025(2) 0.0571(7) Uani 1 1 d . . .
O9 O 0.8123(2) 0.87412(12) 0.4265(2) 0.0519(7) Uani 1 1 d . . .
C30 C 0.8761(2) 0.84903(14) 0.0944(2) 0.0271(7) Uani 1 1 d . . .
C31 C 0.9435(2) 0.88837(14) 0.0561(2) 0.0269(7) Uani 1 1 d . . .
C32 C 0.9060(2) 0.90570(14) -0.0518(2) 0.0289(7) Uani 1 1 d . . .
H32A H 0.9506 0.9327 -0.0788 0.035 Uiso 1 1 calc R . .
C33 C 0.8053(3) 0.88451(14) -0.1205(2) 0.0294(7) Uani 1 1 d . . .
C34 C 0.7442(2) 0.84188(15) -0.0798(2) 0.0303(7) Uani 1 1 d . . .
H34A H 0.6774 0.8255 -0.1261 0.036 Uiso 1 1 calc R . .
C35 C 0.7781(2) 0.82235(14) 0.0269(2) 0.0280(7) Uani 1 1 d . . .
C36 C 0.7592(3) 0.90768(16) -0.2365(3) 0.0383(8) Uani 1 1 d . . .
C37 C 0.7081(4) 0.8540(2) -0.3126(3) 0.0574(11) Uani 1 1 d . . .
H37A H 0.7655 0.8231 -0.3108 0.086 Uiso 1 1 calc R . .
H37B H 0.6781 0.8702 -0.3849 0.086 Uiso 1 1 calc R . .
H37C H 0.6482 0.8347 -0.2905 0.086 Uiso 1 1 calc R . .
C38 C 0.6682(4) 0.9567(2) -0.2394(4) 0.0759(15) Uani 1 1 d . . .
H38A H 0.6373 0.9723 -0.3120 0.114 Uiso 1 1 calc R . .
H38B H 0.7009 0.9912 -0.1921 0.114 Uiso 1 1 calc R . .
H38C H 0.6090 0.9376 -0.2161 0.114 Uiso 1 1 calc R . .
C39 C 0.8481(4) 0.9393(3) -0.2765(3) 0.0722(14) Uani 1 1 d . . .
H39A H 0.9070 0.9095 -0.2756 0.108 Uiso 1 1 calc R . .
H39B H 0.8797 0.9745 -0.2304 0.108 Uiso 1 1 calc R . .
H39C H 0.8143 0.9542 -0.3491 0.108 Uiso 1 1 calc R . .
C301 C 0.8578(3) 0.87424(16) 0.2653(3) 0.0385(8) Uani 1 1 d . . .
H30A H 0.7855 0.8894 0.2190 0.046 Uiso 1 1 calc R . .
H30B H 0.9064 0.9107 0.2897 0.046 Uiso 1 1 calc R . .
C302 C 0.8398(3) 0.84208(17) 0.3601(3) 0.0361(8) Uani 1 1 d . . .
C303 C 0.9141(3) 0.68653(18) 0.4735(3) 0.0429(9) Uani 1 1 d . . .
C304 C 0.8472(3) 0.74718(17) 0.4625(3) 0.0378(8) Uani 1 1 d . . .
H30C H 0.8840 0.7736 0.5253 0.045 Uiso 1 1 calc R . .
C305 C 0.7271(3) 0.73466(19) 0.4645(3) 0.0486(9) Uani 1 1 d . . .
H30D H 0.6961 0.7574 0.5104 0.058 Uiso 1 1 calc R . .
C306 C 0.6597(3) 0.68473(18) 0.3907(3) 0.0458(9) Uani 1 1 d . . .
C307 C 0.5887(3) 0.6465(2) 0.4265(4) 0.0538(10) Uani 1 1 d . . .
H30E H 0.5849 0.6513 0.4968 0.065 Uiso 1 1 calc R . .
C308 C 0.5234(4) 0.6016(2) 0.3607(4) 0.0644(12) Uani 1 1 d . . .
H30F H 0.4760 0.5763 0.3872 0.077 Uiso 1 1 calc R . .
C309 C 0.5259(3) 0.5931(2) 0.2597(4) 0.0648(12) Uani 1 1 d . . .
H30G H 0.4813 0.5623 0.2156 0.078 Uiso 1 1 calc R . .
C310 C 0.5966(4) 0.6312(3) 0.2224(4) 0.0759(14) Uani 1 1 d . . .
H31A H 0.6002 0.6260 0.1520 0.091 Uiso 1 1 calc R . .
C311 C 0.6600(4) 0.6754(3) 0.2862(4) 0.0718(14) Uani 1 1 d . . .
H31B H 0.7062 0.7008 0.2585 0.086 Uiso 1 1 calc R . .
O2 O 0.89421(18) 0.70054(11) 0.18224(17) 0.0377(5) Uani 1 1 d . . .
H2A H 0.8931 0.6789 0.2347 0.057 Uiso 1 1 calc R . .
C20 C 0.8305(2) 0.67268(15) 0.0910(2) 0.0288(7) Uani 1 1 d . . .
C21 C 0.8551(2) 0.61352(14) 0.0565(2) 0.0270(7) Uani 1 1 d . . .
C22 C 0.7896(2) 0.59109(15) -0.0410(2) 0.0296(7) Uani 1 1 d . . .
H22A H 0.8061 0.5513 -0.0635 0.036 Uiso 1 1 calc R . .
C23 C 0.6997(2) 0.62483(15) -0.1080(3) 0.0309(7) Uani 1 1 d . . .
C24 C 0.6761(2) 0.68193(16) -0.0693(2) 0.0312(7) Uani 1 1 d . . .
H24A H 0.6146 0.7051 -0.1113 0.037 Uiso 1 1 calc R . .
C25 C 0.7389(2) 0.70683(14) 0.0285(2) 0.0283(7) Uani 1 1 d . . .
C26 C 0.6348(3) 0.59815(17) -0.2171(3) 0.0396(8) Uani 1 1 d . . .
C27 C 0.7140(4) 0.5833(3) -0.2808(3) 0.0703(13) Uani 1 1 d . . .
H27A H 0.7522 0.6213 -0.2910 0.105 Uiso 1 1 calc R . .
H27B H 0.6720 0.5663 -0.3500 0.105 Uiso 1 1 calc R . .
H27C H 0.7687 0.5527 -0.2423 0.105 Uiso 1 1 calc R . .
C28 C 0.5735(4) 0.5382(2) -0.1999(4) 0.0695(13) Uani 1 1 d . . .
H28A H 0.6277 0.5081 -0.1590 0.104 Uiso 1 1 calc R . .
H28B H 0.5334 0.5203 -0.2689 0.104 Uiso 1 1 calc R . .
H28C H 0.5206 0.5485 -0.1611 0.104 Uiso 1 1 calc R . .
C29 C 0.5456(3) 0.6439(2) -0.2817(3) 0.0582(11) Uani 1 1 d . . .
H29A H 0.5815 0.6824 -0.2938 0.087 Uiso 1 1 calc R . .
H29B H 0.4929 0.6533 -0.2422 0.087 Uiso 1 1 calc R . .
H29C H 0.5058 0.6252 -0.3501 0.087 Uiso 1 1 calc R . .
N2 N 1.1939(2) 0.71564(14) 0.4537(2) 0.0413(7) Uani 1 1 d . . .
H2B H 1.1729 0.7347 0.3921 0.050 Uiso 1 1 calc R . .
O4 O 1.11574(17) 0.65656(10) 0.26481(16) 0.0317(5) Uani 1 1 d . . .
O5 O 1.1614(3) 0.83851(16) 0.6285(2) 0.0735(9) Uani 1 1 d . . .
H5 H 1.117(5) 0.884(3) 0.605(4) 0.106(18) Uiso 1 1 d . . .
O6 O 1.0992(2) 0.83215(15) 0.4497(2) 0.0616(8) Uani 1 1 d . . .
O10 O 1.2397(3) 0.62383(13) 0.5411(2) 0.0634(8) Uani 1 1 d . . .
C40 C 1.1367(2) 0.63952(14) 0.1688(2) 0.0268(7) Uani 1 1 d . . .
C41 C 1.2270(2) 0.66530(14) 0.1435(2) 0.0275(7) Uani 1 1 d . . .
C42 C 1.2484(3) 0.64529(15) 0.0499(2) 0.0297(7) Uani 1 1 d . . .
H42A H 1.3103 0.6621 0.0324 0.036 Uiso 1 1 calc R . .
C43 C 1.1818(2) 0.60172(14) -0.0178(2) 0.0281(7) Uani 1 1 d . . .
C44 C 1.0888(2) 0.57942(15) 0.0081(2) 0.0286(7) Uani 1 1 d . . .
H44A H 1.0410 0.5506 -0.0381 0.034 Uiso 1 1 calc R . .
C45 C 1.0641(2) 0.59838(14) 0.1004(2) 0.0266(7) Uani 1 1 d . . .
C46 C 1.2143(3) 0.57569(16) -0.1145(3) 0.0352(8) Uani 1 1 d . . .
C47 C 1.2918(3) 0.51965(19) -0.0763(3) 0.0516(10) Uani 1 1 d . . .
H47A H 1.3133 0.5025 -0.1360 0.077 Uiso 1 1 calc R . .
H47B H 1.2530 0.4878 -0.0479 0.077 Uiso 1 1 calc R . .
H47C H 1.3584 0.5330 -0.0207 0.077 Uiso 1 1 calc R . .
C48 C 1.2764(3) 0.6248(2) -0.1619(3) 0.0528(10) Uani 1 1 d . . .
H48A H 1.2955 0.6068 -0.2224 0.079 Uiso 1 1 calc R . .
H48B H 1.3445 0.6376 -0.1076 0.079 Uiso 1 1 calc R . .
H48C H 1.2285 0.6610 -0.1856 0.079 Uiso 1 1 calc R . .
C49 C 1.1118(3) 0.5538(2) -0.2050(3) 0.0482(9) Uani 1 1 d . . .
H49A H 1.1360 0.5378 -0.2639 0.072 Uiso 1 1 calc R . .
H49B H 1.0611 0.5888 -0.2297 0.072 Uiso 1 1 calc R . .
H49C H 1.0734 0.5209 -0.1785 0.072 Uiso 1 1 calc R . .
C401 C 1.1726(3) 0.61824(17) 0.3532(3) 0.0404(8) Uani 1 1 d . . .
H40A H 1.2408 0.6014 0.3411 0.049 Uiso 1 1 calc R . .
H40B H 1.1244 0.5828 0.3579 0.049 Uiso 1 1 calc R . .
C402 C 1.2038(3) 0.65354(18) 0.4575(3) 0.0435(9) Uani 1 1 d . . .
C403 C 1.2179(4) 0.75184(19) 0.5522(3) 0.0515(10) Uani 1 1 d . . .
H40C H 1.1949 0.7263 0.6052 0.062 Uiso 1 1 calc R . .
C404 C 1.1508(3) 0.81089(19) 0.5354(3) 0.0481(9) Uani 1 1 d . . .
C405 C 1.3454(3) 0.7665(2) 0.6006(3) 0.0613(12) Uani 1 1 d . . .
H40D H 1.3585 0.7837 0.6727 0.074 Uiso 1 1 calc R . .
H40E H 1.3877 0.7272 0.6073 0.074 Uiso 1 1 calc R . .
C406 C 1.3892(3) 0.8117(2) 0.5351(3) 0.0559(11) Uani 1 1 d . . .
C407 C 1.3870(4) 0.8755(2) 0.5546(5) 0.0770(14) Uani 1 1 d . . .
H40F H 1.3595 0.8904 0.6097 0.092 Uiso 1 1 calc R . .
C408 C 1.4254(5) 0.9170(3) 0.4925(7) 0.106(2) Uani 1 1 d . . .
H40G H 1.4237 0.9605 0.5040 0.128 Uiso 1 1 calc R . .
C409 C 1.4667(5) 0.8932(4) 0.4126(6) 0.107(2) Uani 1 1 d . . .
H40H H 1.4924 0.9216 0.3701 0.128 Uiso 1 1 calc R . .
C410 C 1.4715(4) 0.8320(4) 0.3934(5) 0.0912(18) Uani 1 1 d . . .
H41A H 1.5004 0.8171 0.3394 0.109 Uiso 1 1 calc R . .
C411 C 1.4317(4) 0.7911(3) 0.4570(4) 0.0712(14) Uani 1 1 d . . .
H41B H 1.4345 0.7477 0.4454 0.085 Uiso 1 1 calc R . .
C101 C 0.9562(2) 0.57582(15) 0.1217(2) 0.0300(7) Uani 1 1 d . . .
H10G H 0.9444 0.5313 0.1029 0.036 Uiso 1 1 calc R . .
H10H H 0.9638 0.5802 0.1982 0.036 Uiso 1 1 calc R . .
C102 C 1.3000(2) 0.71670(15) 0.2098(2) 0.0320(7) Uani 1 1 d . . .
H10I H 1.3792 0.7068 0.2201 0.038 Uiso 1 1 calc R . .
H10J H 1.2882 0.7185 0.2806 0.038 Uiso 1 1 calc R . .
C103 C 1.0568(3) 0.91084(15) 0.1263(2) 0.0299(7) Uani 1 1 d . . .
H10K H 1.0673 0.9545 0.1081 0.036 Uiso 1 1 calc R . .
H10L H 1.0569 0.9099 0.2013 0.036 Uiso 1 1 calc R . .
C104 C 0.7133(2) 0.77165(16) 0.0625(3) 0.0321(7) Uani 1 1 d . . .
H10M H 0.6328 0.7799 0.0323 0.039 Uiso 1 1 calc R . .
H10N H 0.7314 0.7728 0.1408 0.039 Uiso 1 1 calc R . .
O21 O 0.9183(2) 0.73057(15) 0.7166(2) 0.0623(8) Uani 1 1 d . . .
O22 O 0.9009(4) 0.44436(18) 0.3346(3) 0.0956(12) Uani 1 1 d . . .
C112 C 0.9596(3) 0.7271(2) 0.9239(3) 0.0458(9) Uani 1 1 d . . .
H10A H 0.9163 0.6895 0.9249 0.069 Uiso 1 1 calc R A 1
H10B H 0.9114 0.7635 0.9160 0.069 Uiso 1 1 calc R A 1
H10C H 1.0201 0.7302 0.9905 0.069 Uiso 1 1 calc R A 1
C111 C 1.0860(5) 0.7963(3) 0.8377(4) 0.0858(17) Uani 1 1 d . . .
H10D H 1.1238 0.8027 0.7836 0.129 Uiso 1 1 calc R B 1
H10E H 1.1408 0.7965 0.9082 0.129 Uiso 1 1 calc R B 1
H10F H 1.0321 0.8297 0.8333 0.129 Uiso 1 1 calc R B 1
O1S O 0.6877(5) 0.9960(3) 0.3980(9) 0.246(5) Uani 1 1 d D . .
H1S H 0.725(15) 1.024(7) 0.461(11) 0.369 Uiso 1 1 d D . .
H2S H 0.766(10) 0.962(7) 0.404(12) 0.369 Uiso 1 1 d D . .
C211 C 0.9952(7) 0.5019(3) 0.5067(5) 0.124(2) Uani 1 1 d . . .
H21B H 1.0714 0.4927 0.5071 0.186 Uiso 1 1 calc R . .
H21C H 0.9681 0.4686 0.5430 0.186 Uiso 1 1 calc R . .
H21D H 0.9940 0.5413 0.5434 0.186 Uiso 1 1 calc R . .
C212 C 0.7945(6) 0.5213(4) 0.4221(11) 0.212(6) Uani 1 1 d . . .
H21E H 0.7304 0.5266 0.3589 0.318 Uiso 1 1 calc R . .
H21F H 0.8050 0.5590 0.4654 0.318 Uiso 1 1 calc R . .
H21G H 0.7813 0.4859 0.4635 0.318 Uiso 1 1 calc R . .
S1 S 1.01583(8) 0.72350(5) 0.81595(7) 0.0394(3) Uani 0.9064(19) 1 d P C 1
S1' S 0.9579(8) 0.7617(5) 0.7888(7) 0.0394(3) Uani 0.0936(19) 1 d P C 2

loop_
_atom_site_aniso_label
_atom_site_aniso_U_11
_atom_site_aniso_U_22
_atom_site_aniso_U_33
_atom_site_aniso_U_23
_atom_site_aniso_U_13
_atom_site_aniso_U_12
S2 0.0892(9) 0.0681(9) 0.0723(8) 0.0136(7) 0.0130(7) -0.0205(7)
O1 0.0348(12) 0.0390(14) 0.0445(13) 0.0127(11) 0.0178(11) 0.0095(11)
C10 0.0259(15) 0.0319(18) 0.0261(16) -0.0023(13) 0.0017(13) -0.0001(14)
C11 0.0274(15) 0.0264(17) 0.0275(16) -0.0037(13) 0.0007(13) -0.0027(14)
C12 0.0291(15) 0.0256(17) 0.0343(17) -0.0025(13) 0.0062(14) -0.0035(14)
C13 0.0288(16) 0.037(2) 0.0365(18) -0.0028(15) 0.0085(14) -0.0036(15)
C14 0.0257(15) 0.0319(19) 0.0412(19) -0.0084(15) 0.0066(14) 0.0006(14)
C15 0.0239(14) 0.0294(17) 0.0274(16) -0.0086(13) -0.0002(12) -0.0011(13)
C16 0.0380(17) 0.044(2) 0.047(2) -0.0001(17) 0.0211(16) -0.0013(17)
C17 0.053(2) 0.068(3) 0.075(3) 0.017(2) 0.038(2) 0.000(2)
C18 0.0367(18) 0.042(2) 0.073(3) -0.0149(19) 0.0263(18) -0.0100(17)
C19 0.047(2) 0.072(3) 0.050(2) -0.011(2) 0.0241(18) -0.013(2)
N1 0.0440(15) 0.0371(17) 0.0309(14) -0.0031(12) 0.0175(12) -0.0024(14)
O3 0.0367(11) 0.0312(12) 0.0245(11) 0.0010(9) 0.0112(9) 0.0039(10)
O7 0.093(2) 0.0490(17) 0.0396(15) 0.0105(13) 0.0113(15) 0.0102(16)
O8 0.0704(18) 0.0568(18) 0.0492(16) 0.0020(13) 0.0256(14) 0.0170(15)
O9 0.0784(17) 0.0413(15) 0.0480(15) -0.0070(12) 0.0371(14) 0.0034(14)
C30 0.0319(16) 0.0225(16) 0.0277(16) 0.0029(13) 0.0104(13) 0.0074(13)
C31 0.0282(15) 0.0234(16) 0.0312(16) -0.0017(13) 0.0121(13) 0.0070(13)
C32 0.0313(16) 0.0243(17) 0.0333(17) 0.0026(13) 0.0128(14) 0.0017(13)
C33 0.0329(16) 0.0244(17) 0.0302(16) 0.0029(13) 0.0081(13) 0.0070(14)
C34 0.0268(15) 0.0294(17) 0.0326(17) -0.0026(14) 0.0057(13) 0.0027(14)
C35 0.0274(15) 0.0250(17) 0.0339(17) -0.0006(13) 0.0126(13) 0.0037(13)
C36 0.0410(18) 0.037(2) 0.0314(18) 0.0069(15) 0.0027(15) 0.0028(16)
C37 0.073(3) 0.056(3) 0.032(2) 0.0020(18) -0.0009(19) 0.001(2)
C38 0.095(3) 0.070(3) 0.053(3) 0.014(2) 0.008(2) 0.048(3)
C39 0.071(3) 0.100(4) 0.037(2) 0.027(2) 0.003(2) -0.019(3)
C301 0.051(2) 0.0302(18) 0.0393(19) -0.0044(15) 0.0211(16) 0.0021(17)
C302 0.0392(18) 0.0337(19) 0.0361(19) -0.0028(15) 0.0121(15) 0.0004(16)
C303 0.049(2) 0.039(2) 0.038(2) 0.0045(17) 0.0102(17) -0.0050(18)
C304 0.0440(19) 0.041(2) 0.0279(17) -0.0007(14) 0.0094(15) -0.0033(16)
C305 0.053(2) 0.054(2) 0.045(2) -0.0051(18) 0.0260(18) -0.007(2)
C306 0.0423(19) 0.047(2) 0.047(2) 0.0090(18) 0.0121(17) -0.0019(18)
C307 0.049(2) 0.052(3) 0.062(3) 0.011(2) 0.019(2) 0.000(2)
C308 0.056(2) 0.047(3) 0.091(4) 0.014(2) 0.025(2) -0.005(2)
C309 0.047(2) 0.055(3) 0.081(3) -0.005(2) 0.002(2) -0.007(2)
C310 0.074(3) 0.096(4) 0.058(3) -0.006(3) 0.018(2) -0.036(3)
C311 0.079(3) 0.089(4) 0.053(3) -0.011(2) 0.030(2) -0.035(3)
O2 0.0429(12) 0.0419(14) 0.0259(12) -0.0053(10) 0.0065(10) 0.0042(11)
C20 0.0315(16) 0.0329(18) 0.0261(16) 0.0030(13) 0.0148(14) -0.0014(14)
C21 0.0282(15) 0.0275(17) 0.0266(16) 0.0051(13) 0.0100(13) -0.0019(13)
C22 0.0319(16) 0.0238(16) 0.0345(17) 0.0018(13) 0.0121(14) -0.0011(14)
C23 0.0288(15) 0.0290(18) 0.0350(17) 0.0062(14) 0.0096(13) -0.0029(14)
C24 0.0235(14) 0.0334(19) 0.0354(18) 0.0065(14) 0.0065(13) -0.0001(14)
C25 0.0280(15) 0.0283(17) 0.0321(17) 0.0043(13) 0.0144(14) -0.0009(13)
C26 0.0372(17) 0.040(2) 0.0359(19) -0.0043(15) 0.0019(15) -0.0027(16)
C27 0.070(3) 0.091(4) 0.044(2) -0.012(2) 0.007(2) 0.015(3)
C28 0.070(3) 0.058(3) 0.063(3) 0.000(2) -0.005(2) -0.019(2)
C29 0.057(2) 0.063(3) 0.044(2) 0.005(2) -0.0003(19) 0.001(2)
N2 0.0553(17) 0.0387(18) 0.0251(14) 0.0002(12) 0.0046(13) 0.0001(15)
O4 0.0354(11) 0.0339(13) 0.0250(11) 0.0004(9) 0.0076(9) 0.0051(10)
O5 0.119(3) 0.061(2) 0.0471(17) -0.0032(15) 0.0346(18) 0.012(2)
O6 0.0553(16) 0.071(2) 0.0489(17) -0.0089(15) 0.0012(13) 0.0166(15)
O10 0.096(2) 0.0501(16) 0.0300(14) 0.0060(13) -0.0020(14) 0.0053(16)
C40 0.0305(16) 0.0242(16) 0.0239(15) 0.0032(12) 0.0054(13) 0.0061(13)
C41 0.0246(15) 0.0261(17) 0.0265(16) 0.0020(13) -0.0008(12) 0.0080(13)
C42 0.0263(15) 0.0266(17) 0.0350(17) 0.0041(14) 0.0073(13) 0.0054(13)
C43 0.0295(15) 0.0249(17) 0.0275(16) 0.0031(13) 0.0047(13) 0.0072(14)
C44 0.0299(15) 0.0252(17) 0.0269(16) -0.0007(13) 0.0026(13) 0.0009(13)
C45 0.0264(14) 0.0224(16) 0.0276(16) 0.0045(13) 0.0027(12) 0.0052(13)
C46 0.0381(17) 0.036(2) 0.0335(18) -0.0040(15) 0.0145(15) 0.0014(15)
C47 0.053(2) 0.053(3) 0.052(2) -0.0056(19) 0.0208(19) 0.018(2)
C48 0.063(2) 0.055(3) 0.051(2) -0.0082(19) 0.033(2) -0.007(2)
C49 0.054(2) 0.055(2) 0.039(2) -0.0152(18) 0.0189(17) -0.002(2)
C401 0.0487(19) 0.0326(19) 0.0352(18) 0.0048(15) 0.0052(15) 0.0048(17)
C402 0.054(2) 0.042(2) 0.0305(19) 0.0043(16) 0.0068(16) 0.0040(18)
C403 0.072(3) 0.047(2) 0.033(2) -0.0046(17) 0.0123(19) -0.001(2)
C404 0.058(2) 0.049(2) 0.039(2) -0.0011(18) 0.0168(19) 0.002(2)
C405 0.068(3) 0.049(2) 0.044(2) -0.012(2) -0.019(2) 0.017(2)
C406 0.041(2) 0.054(3) 0.053(2) -0.008(2) -0.0152(18) 0.005(2)
C407 0.056(3) 0.059(3) 0.104(4) -0.010(3) 0.006(3) 0.000(2)
C408 0.064(3) 0.068(4) 0.172(7) 0.001(4) 0.013(4) -0.006(3)
C409 0.064(3) 0.124(7) 0.119(5) 0.028(5) 0.007(4) -0.013(4)
C410 0.066(3) 0.121(6) 0.066(3) -0.003(4) -0.013(3) -0.004(4)
C411 0.055(3) 0.077(3) 0.063(3) -0.018(3) -0.012(2) 0.004(3)
C101 0.0348(16) 0.0252(17) 0.0299(17) 0.0044(13) 0.0092(14) 0.0004(14)
C102 0.0260(14) 0.0328(18) 0.0322(17) -0.0019(14) 0.0010(13) 0.0026(14)
C103 0.0344(16) 0.0234(16) 0.0324(17) -0.0001(13) 0.0108(14) -0.0002(14)
C104 0.0259(15) 0.0350(19) 0.0368(17) 0.0048(14) 0.0114(13) 0.0045(14)
O21 0.0663(17) 0.076(2) 0.0371(14) -0.0032(14) 0.0038(13) 0.0022(16)
O22 0.132(3) 0.078(3) 0.081(2) 0.002(2) 0.039(2) -0.032(2)
C112 0.053(2) 0.048(2) 0.039(2) 0.0113(17) 0.0176(17) 0.0046(19)
C111 0.091(3) 0.113(4) 0.061(3) -0.017(3) 0.035(3) -0.056(3)
O1S 0.109(4) 0.100(4) 0.423(13) 0.040(6) -0.082(6) -0.017(3)
C211 0.169(6) 0.080(4) 0.090(4) -0.019(3) -0.013(4) 0.006(5)
C212 0.072(4) 0.094(6) 0.451(19) -0.074(8) 0.050(7) 0.000(4)
S1 0.0376(5) 0.0466(6) 0.0333(5) -0.0029(4) 0.0097(4) 0.0087(5)
S1' 0.0376(5) 0.0466(6) 0.0333(5) -0.0029(4) 0.0097(4) 0.0087(5)

loop_
_atom_type_symbol
_atom_type_description
_atom_type_scat_dispersion_real
_atom_type_scat_dispersion_imag
_atom_type_scat_source
C C 0.0033 0.0016 'International Tables Vol C Tables 4.2.6.8 and 6.1.1.4'
H H 0.0000 0.0000 'International Tables Vol C Tables 4.2.6.8 and 6.1.1.4'
N N 0.0061 0.0033 'International Tables Vol C Tables 4.2.6.8 and 6.1.1.4'
O O 0.0106 0.0060 'International Tables Vol C Tables 4.2.6.8 and 6.1.1.4'
S S 0.1246 0.1234 'International Tables Vol C Tables 4.2.6.8 and 6.1.1.4'

loop_
_geom_angle_atom_site_label_1
_geom_angle_atom_site_label_2
_geom_angle_atom_site_label_3
_geom_angle
O22 S2 C211 108.7(3)
O22 S2 C212 106.3(3)
C211 S2 C212 93.0(5)
O1 C10 C11 123.4(3)
O1 C10 C15 116.3(3)
C11 C10 C15 120.3(3)
C10 C11 C12 118.3(3)
C10 C11 C103 121.4(3)
C12 C11 C103 120.3(3)
C13 C12 C11 122.8(3)
C12 C13 C14 116.6(3)
C12 C13 C16 123.3(3)
C14 C13 C16 120.1(3)
C15 C14 C13 123.1(3)
C14 C15 C10 118.8(3)
C14 C15 C102 121.3(3)
C10 C15 C102 119.8(3)
C17 C16 C18 109.9(3)
C17 C16 C19 108.8(3)
C18 C16 C19 108.0(3)
C17 C16 C13 112.3(3)
C18 C16 C13 109.0(3)
C19 C16 C13 108.8(3)
C302 N1 C304 120.3(3)
C30 O3 C301 113.5(2)
C31 C30 C35 122.1(3)
C31 C30 O3 119.3(3)
C35 C30 O3 118.6(3)
C30 C31 C32 117.9(3)
C30 C31 C103 122.1(3)
C32 C31 C103 119.9(3)
C33 C32 C31 122.3(3)
C32 C33 C34 117.5(3)
C32 C33 C36 122.4(3)
C34 C33 C36 120.1(3)
C33 C34 C35 122.7(3)
C34 C35 C30 117.2(3)
C34 C35 C104 119.6(3)
C30 C35 C104 123.1(3)
C39 C36 C37 108.3(3)
C39 C36 C33 112.7(3)
C37 C36 C33 111.3(3)
C39 C36 C38 107.4(4)
C37 C36 C38 109.4(3)
C33 C36 C38 107.5(3)
O3 C301 C302 112.9(3)
O9 C302 N1 124.1(3)
O9 C302 C301 118.2(3)
N1 C302 C301 117.7(3)
O8 C303 O7 121.3(4)
O8 C303 C304 124.0(3)
O7 C303 C304 114.7(3)
N1 C304 C303 109.2(3)
N1 C304 C305 113.9(3)
C303 C304 C305 111.2(3)
C306 C305 C304 118.2(3)
C311 C306 C307 116.1(4)
C311 C306 C305 124.5(3)
C307 C306 C305 119.3(3)
C308 C307 C306 121.2(4)
C309 C308 C307 121.6(4)
C308 C309 C310 118.1(4)
C311 C310 C309 120.5(5)
C310 C311 C306 122.6(4)
O2 C20 C25 116.7(3)
O2 C20 C21 123.3(3)
C25 C20 C21 120.0(3)
C22 C21 C20 118.9(3)
C22 C21 C101 119.9(3)
C20 C21 C101 121.2(3)
C21 C22 C23 123.0(3)
C24 C23 C22 116.3(3)
C24 C23 C26 123.9(3)
C22 C23 C26 119.8(3)
C23 C24 C25 123.3(3)
C24 C25 C20 118.5(3)
C24 C25 C104 120.5(3)
C20 C25 C104 120.8(3)
C27 C26 C23 110.0(3)
C27 C26 C29 108.6(3)
C23 C26 C29 112.0(3)
C27 C26 C28 110.1(4)
C23 C26 C28 108.8(3)
C29 C26 C28 107.4(3)
C402 N2 C403 120.2(3)
C40 O4 C401 113.4(2)
C41 C40 C45 121.5(3)
C41 C40 O4 119.6(3)
C45 C40 O4 118.8(3)
C40 C41 C42 118.1(3)
C40 C41 C102 123.0(3)
C42 C41 C102 118.8(3)
C43 C42 C41 122.2(3)
C42 C43 C44 117.6(3)
C42 C43 C46 120.9(3)
C44 C43 C46 121.4(3)
C43 C44 C45 122.0(3)
C40 C45 C44 118.3(3)
C40 C45 C101 121.6(3)
C44 C45 C101 120.0(3)
C47 C46 C49 108.4(3)
C47 C46 C48 108.6(3)
C49 C46 C48 107.6(3)
C47 C46 C43 108.0(3)
C49 C46 C43 112.2(3)
C48 C46 C43 111.9(3)
O4 C401 C402 112.4(3)
O10 C402 N2 123.6(3)
O10 C402 C401 118.4(3)
N2 C402 C401 118.0(3)
N2 C403 C404 111.0(3)
N2 C403 C405 112.4(3)
C404 C403 C405 110.6(3)
O6 C404 O5 124.6(4)
O6 C404 C403 125.3(3)
O5 C404 C403 110.0(3)
C406 C405 C403 113.6(3)
C411 C406 C407 119.4(5)
C411 C406 C405 120.8(4)
C407 C406 C405 119.8(5)
C408 C407 C406 119.4(6)
C407 C408 C409 118.6(6)
C410 C409 C408 123.0(7)
C409 C410 C411 117.2(6)
C406 C411 C410 122.2(5)
C21 C101 C45 111.0(2)
C41 C102 C15 111.3(2)
C11 C103 C31 114.0(2)
C35 C104 C25 112.7(2)
S1' O21 S1 45.7(5)
S1 C112 S1' 33.9(3)
S1' C111 S1 36.2(4)
O21 S1 C112 106.00(17)
O21 S1 C111 106.7(2)
C112 S1 C111 97.5(2)
O21 S1' C111 133.6(7)
O21 S1' C112 115.1(8)
C111 S1' C112 94.0(5)

loop_
_geom_bond_atom_site_label_1
_geom_bond_atom_site_label_2
_geom_bond_distance
S2 O22 1.472(4)
S2 C211 1.633(7)
S2 C212 1.749(9)
O1 C10 1.367(4)
C10 C11 1.390(4)
C10 C15 1.402(4)
C11 C12 1.400(4)
C11 C103 1.511(4)
C12 C13 1.382(4)
C13 C14 1.393(5)
C13 C16 1.546(4)
C14 C15 1.370(5)
C15 C102 1.521(4)
C16 C17 1.513(6)
C16 C18 1.516(5)
C16 C19 1.544(5)
N1 C302 1.321(5)
N1 C304 1.460(4)
O3 C30 1.403(4)
O3 C301 1.436(4)
O7 C303 1.323(4)
O8 C303 1.201(4)
O9 C302 1.230(4)
C30 C31 1.383(4)
C30 C35 1.398(4)
C31 C32 1.398(4)
C31 C103 1.516(4)
C32 C33 1.384(4)
C33 C34 1.391(4)
C33 C36 1.534(4)
C34 C35 1.395(4)
C35 C104 1.505(4)
C36 C39 1.519(6)
C36 C37 1.526(5)
C36 C38 1.537(5)
C301 C302 1.492(5)
C303 C304 1.523(5)
C304 C305 1.532(5)
C305 C306 1.513(5)
C306 C311 1.382(6)
C306 C307 1.384(5)
C307 C308 1.380(6)
C308 C309 1.342(7)
C309 C310 1.390(6)
C310 C311 1.349(6)
O2 C20 1.357(4)
C20 C25 1.397(4)
C20 C21 1.405(4)
C21 C22 1.378(4)
C21 C101 1.524(4)
C22 C23 1.400(4)
C23 C24 1.383(5)
C23 C26 1.525(5)
C24 C25 1.391(4)
C25 C104 1.515(5)
C26 C27 1.504(5)
C26 C29 1.532(5)
C26 C28 1.541(6)
N2 C402 1.330(5)
N2 C403 1.454(4)
O4 C40 1.404(4)
O4 C401 1.420(4)
O5 C404 1.324(5)
O6 C404 1.202(4)
O10 C402 1.227(4)
C40 C41 1.381(4)
C40 C45 1.382(4)
C41 C42 1.395(4)
C41 C102 1.521(4)
C42 C43 1.378(4)
C43 C44 1.387(4)
C43 C46 1.543(4)
C44 C45 1.391(4)
C45 C101 1.533(4)
C46 C47 1.525(5)
C46 C49 1.534(5)
C46 C48 1.539(5)
C401 C402 1.504(5)
C403 C404 1.492(6)
C403 C405 1.559(6)
C405 C406 1.498(6)
C406 C411 1.357(7)
C406 C407 1.387(7)
C407 C408 1.380(9)
C408 C409 1.392(10)
C409 C410 1.334(10)
C410 C411 1.395(8)
O21 S1' 1.140(10)
O21 S1 1.500(3)
C112 S1 1.755(3)
C112 S1' 1.909(10)
C111 S1' 1.704(11)
C111 S1 1.763(5)

loop_
_geom_hbond_atom_site_label_D
_geom_hbond_atom_site_label_H
_geom_hbond_atom_site_label_A
_geom_hbond_distance_DH
_geom_hbond_distance_HA
_geom_hbond_distance_DA
_geom_hbond_angle_DHA
_geom_hbond_site_symmetry_A
O1 H1A O3 0.83 1.96 2.784(3) 169.0 .
N1 H1B O2 0.87 2.25 3.122(3) 175.7 .
O7 H7 O21 1.12(6) 1.42(6) 2.535(4) 172(5) .
O2 H2A O8 0.83 2.12 2.869(3) 150.2 .
N2 H2B O1 0.87 2.34 3.206(3) 177.5 .
O5 H5 O22 1.12(6) 1.56(6) 2.481(5) 136(5) 2_756
O1S H1S O10 1.01(6) 2.18(14) 2.908(7) 128(14) 2_756
O1S H2S O9 1.20(8) 1.95(11) 2.995(8) 142(13) .

loop_
_geom_torsion_atom_site_label_1
_geom_torsion_atom_site_label_2
_geom_torsion_atom_site_label_3
_geom_torsion_atom_site_label_4
_geom_torsion
O1 C10 C11 C12 178.9(3)
C15 C10 C11 C12 -0.9(4)
O1 C10 C11 C103 -0.2(4)
C15 C10 C11 C103 180.0(3)
C10 C11 C12 C13 0.4(4)
C103 C11 C12 C13 179.6(3)
C11 C12 C13 C14 -1.0(4)
C11 C12 C13 C16 -178.3(3)
C12 C13 C14 C15 2.2(5)
C16 C13 C14 C15 179.6(3)
C13 C14 C15 C10 -2.7(4)
C13 C14 C15 C102 178.2(3)
O1 C10 C15 C14 -177.8(3)
C11 C10 C15 C14 2.0(4)
O1 C10 C15 C102 1.3(4)
C11 C10 C15 C102 -178.9(3)
C12 C13 C16 C17 -7.0(5)
C14 C13 C16 C17 175.8(3)
C12 C13 C16 C18 115.0(3)
C14 C13 C16 C18 -62.2(4)
C12 C13 C16 C19 -127.5(3)
C14 C13 C16 C19 55.3(4)
C301 O3 C30 C31 94.2(3)
C301 O3 C30 C35 -87.2(3)
C35 C30 C31 C32 5.6(4)
O3 C30 C31 C32 -175.8(3)
C35 C30 C31 C103 -172.2(3)
O3 C30 C31 C103 6.4(4)
C30 C31 C32 C33 -0.5(4)
C103 C31 C32 C33 177.4(3)
C31 C32 C33 C34 -3.5(4)
C31 C32 C33 C36 174.8(3)
C32 C33 C34 C35 2.8(4)
C36 C33 C34 C35 -175.6(3)
C33 C34 C35 C30 1.9(4)
C33 C34 C35 C104 -174.4(3)
C31 C30 C35 C34 -6.3(4)
O3 C30 C35 C34 175.1(3)
C31 C30 C35 C104 169.9(3)
O3 C30 C35 C104 -8.7(4)
C32 C33 C36 C39 17.2(5)
C34 C33 C36 C39 -164.5(3)
C32 C33 C36 C37 139.2(3)
C34 C33 C36 C37 -42.5(4)
C32 C33 C36 C38 -101.0(4)
C34 C33 C36 C38 77.3(4)
C30 O3 C301 C302 149.9(3)
C304 N1 C302 O9 -6.0(5)
C304 N1 C302 C301 174.5(3)
O3 C301 C302 O9 170.0(3)
O3 C301 C302 N1 -10.5(4)
C302 N1 C304 C303 -155.2(3)
C302 N1 C304 C305 79.9(4)
O8 C303 C304 N1 -16.1(5)
O7 C303 C304 N1 166.8(3)
O8 C303 C304 C305 110.4(4)
O7 C303 C304 C305 -66.7(4)
N1 C304 C305 C306 73.4(4)
C303 C304 C305 C306 -50.4(4)
C304 C305 C306 C311 -40.5(6)
C304 C305 C306 C307 142.1(4)
C311 C306 C307 C308 0.6(6)
C305 C306 C307 C308 178.2(4)
C306 C307 C308 C309 0.0(7)
C307 C308 C309 C310 -0.1(7)
C308 C309 C310 C311 -0.3(8)
C309 C310 C311 C306 0.9(8)
C307 C306 C311 C310 -1.0(7)
C305 C306 C311 C310 -178.5(5)
O2 C20 C21 C22 -175.7(3)
C25 C20 C21 C22 2.0(4)
O2 C20 C21 C101 0.9(4)
C25 C20 C21 C101 178.6(3)
C20 C21 C22 C23 0.5(4)
C101 C21 C22 C23 -176.2(3)
C21 C22 C23 C24 -2.5(4)
C21 C22 C23 C26 177.0(3)
C22 C23 C24 C25 2.2(4)
C26 C23 C24 C25 -177.3(3)
C23 C24 C25 C20 0.2(4)
C23 C24 C25 C104 175.7(3)
O2 C20 C25 C24 175.5(3)
C21 C20 C25 C24 -2.3(4)
O2 C20 C25 C104 -0.1(4)
C21 C20 C25 C104 -177.9(3)
C24 C23 C26 C27 124.6(4)
C22 C23 C26 C27 -54.8(4)
C24 C23 C26 C29 3.8(4)
C22 C23 C26 C29 -175.7(3)
C24 C23 C26 C28 -114.7(4)
C22 C23 C26 C28 65.8(4)
C401 O4 C40 C41 -88.7(3)
C401 O4 C40 C45 93.0(3)
C45 C40 C41 C42 -4.5(4)
O4 C40 C41 C42 177.2(3)
C45 C40 C41 C102 172.2(3)
O4 C40 C41 C102 -6.1(4)
C40 C41 C42 C43 0.9(4)
C102 C41 C42 C43 -176.0(3)
C41 C42 C43 C44 2.2(4)
C41 C42 C43 C46 -173.8(3)
C42 C43 C44 C45 -1.9(4)
C46 C43 C44 C45 174.2(3)
C41 C40 C45 C44 4.9(4)
O4 C40 C45 C44 -176.9(3)
C41 C40 C45 C101 -172.6(3)
O4 C40 C45 C101 5.7(4)
C43 C44 C45 C40 -1.6(4)
C43 C44 C45 C101 175.9(3)
C42 C43 C46 C47 87.0(4)
C44 C43 C46 C47 -88.9(3)
C42 C43 C46 C49 -153.6(3)
C44 C43 C46 C49 30.5(4)
C42 C43 C46 C48 -32.5(4)
C44 C43 C46 C48 151.6(3)
C40 O4 C401 C402 148.3(3)
C403 N2 C402 O10 -4.8(6)
C403 N2 C402 C401 177.1(3)
O4 C401 C402 O10 170.4(3)
O4 C401 C402 N2 -11.5(5)
C402 N2 C403 C404 -151.3(3)
C402 N2 C403 C405 84.2(4)
N2 C403 C404 O6 -12.6(6)
C405 C403 C404 O6 112.9(4)
N2 C403 C404 O5 171.0(3)
C405 C403 C404 O5 -63.5(4)
N2 C403 C405 C406 69.1(4)
C404 C403 C405 C406 -55.7(4)
C403 C405 C406 C411 -90.5(5)
C403 C405 C406 C407 89.9(4)
C411 C406 C407 C408 1.7(6)
C405 C406 C407 C408 -178.7(4)
C406 C407 C408 C409 -0.8(8)
C407 C408 C409 C410 -0.4(9)
C408 C409 C410 C411 0.6(9)
C407 C406 C411 C410 -1.5(6)
C405 C406 C411 C410 178.9(4)
C409 C410 C411 C406 0.3(7)
C22 C21 C101 C45 95.2(3)
C20 C21 C101 C45 -81.3(3)
C40 C45 C101 C21 98.2(3)
C44 C45 C101 C21 -79.3(3)
C40 C41 C102 C15 -103.6(3)
C42 C41 C102 C15 73.0(3)
C14 C15 C102 C41 -98.6(3)
C10 C15 C102 C41 82.4(3)
C10 C11 C103 C31 -78.7(4)
C12 C11 C103 C31 102.2(3)
C30 C31 C103 C11 96.3(3)
C32 C31 C103 C11 -81.5(4)
C34 C35 C104 C25 76.8(3)
C30 C35 C104 C25 -99.3(3)
C24 C25 C104 C35 -90.1(3)
C20 C25 C104 C35 85.4(3)
S1' O21 S1 C112 62.3(7)
S1' O21 S1 C111 -40.9(7)
S1' C112 S1 O21 -42.7(6)
S1' C112 S1 C111 67.1(6)
S1' C111 S1 O21 32.1(5)
S1' C111 S1 C112 -77.2(5)
S1 O21 S1' C111 63.8(9)
S1 O21 S1' C112 -59.7(6)
S1 C111 S1' O21 -67.8(11)
S1 C111 S1' C112 63.0(4)
S1 C112 S1' O21 71.4(7)
S1 C112 S1' C111 -71.4(5)
